data_4518558
loop_
_publ_author_name
'Sapianik, Aleksandr A.'
'Dudko, Evgeny R.'
'Kovalenko, Konstantin A.'
'Barsukova, Marina O.'
'Samsonenko, Denis G.'
'Dybtsev, Danil N.'
'Fedin, Vladimir P.'

_publ_section_title
;
 Metal-Organic Frameworks for Highly Selective Separation of Xylene
 Isomers and Single-Crystal X-ray Study of Aromatic Guest-Host Inclusion
 Compounds.
;
_journal_issue 12
_journal_name_full 'ACS applied materials &amp; interfaces'
_journal_page_first 14768
_journal_page_last 14777
_journal_paper_doi 10.1021/acsami.1c02812
_journal_volume 13
_journal_year 2021
_chemical_formula_sum 'C54 H36 Li2 N2 O12 Zn2'
_chemical_formula_weight 1049.47
_space_group_crystal_system monoclinic
_space_group_IT_number 15
_space_group_name_Hall '-C 2yc'
_space_group_name_H-M_alt 'C 1 2/c 1'
_atom_sites_solution_hydrogens geom
_atom_sites_solution_primary dual
_atom_sites_solution_secondary difmap
_audit_creation_method SHELXL-2018/3
_cell_angle_alpha 90
_cell_angle_beta 120.276(10)
_cell_angle_gamma 90
_cell_formula_units_Z 4
_cell_length_a 19.203(4)
_cell_length_b 16.959(2)
_cell_length_c 18.490(3)
_cell_measurement_reflns_used 13287
_cell_measurement_temperature 100(2)
_cell_measurement_theta_max 31.0
_cell_measurement_theta_min 1.9
_cell_volume 5200.2(16)
_computing_cell_refinement 'XDS (Kabsch, 2010)'
_computing_data_collection 'Marccd (Doyle, 2011)'
_computing_data_reduction 'XDS (Kabsch, 2010)'
_computing_molecular_graphics 'ShelXle (H\"ubschle, 2011)'
_computing_publication_material 'CIFTAB (Sheldrick, 2015)'
_computing_structure_refinement 'SHELXL-2018 (Sheldrick, 2015)'
_computing_structure_solution 'SHELXT-2018 (Sheldrick, 2015)'
_diffrn_ambient_temperature 100(2)
_diffrn_detector_area_resol_mean 12.4
_diffrn_measured_fraction_theta_full 0.995
_diffrn_measured_fraction_theta_max 0.993
_diffrn_measurement_device_type 'Rayonix SX-165 CCD'
_diffrn_measurement_method '\f scan'
_diffrn_radiation_monochromator 'Double Crystal Monochromator'
_diffrn_radiation_source synchrotron
_diffrn_radiation_type synchrotron
_diffrn_radiation_wavelength 0.79313
_diffrn_reflns_av_R_equivalents 0.0467
_diffrn_reflns_av_unetI/netI 0.0422
_diffrn_reflns_Laue_measured_fraction_full 0.995
_diffrn_reflns_Laue_measured_fraction_max 0.993
_diffrn_reflns_limit_h_max 24
_diffrn_reflns_limit_h_min -24
_diffrn_reflns_limit_k_max 21
_diffrn_reflns_limit_k_min -21
_diffrn_reflns_limit_l_max 23
_diffrn_reflns_limit_l_min -22
_diffrn_reflns_number 18752
_diffrn_reflns_point_group_measured_fraction_full 0.995
_diffrn_reflns_point_group_measured_fraction_max 0.993
_diffrn_reflns_theta_full 28.500
_diffrn_reflns_theta_max 31.014
_diffrn_reflns_theta_min 1.917
_diffrn_source synchrotron
_exptl_absorpt_coefficient_mu 1.319
_exptl_absorpt_correction_T_max 1.000
_exptl_absorpt_correction_T_min 0.901
_exptl_absorpt_correction_type multi-scan
_exptl_absorpt_process_details 'XDS (Kabsch, 2010)'
_exptl_crystal_colour yellow
_exptl_crystal_density_diffrn 1.340
_exptl_crystal_description needle
_exptl_crystal_F_000 2144
_exptl_crystal_size_max 0.10
_exptl_crystal_size_mid 0.03
_exptl_crystal_size_min 0.02
_refine_diff_density_max 0.662
_refine_diff_density_min -0.583
_refine_diff_density_rms 0.090
_refine_ls_extinction_coef 0.0079(6)
_refine_ls_extinction_expression Fc^*^=kFc[1+0.001xFc^2^\l^3^/sin(2\q)]^-1/4^
_refine_ls_extinction_method 'SHELXL-2018/3 (Sheldrick 2018)'
_refine_ls_goodness_of_fit_ref 1.078
_refine_ls_hydrogen_treatment constr
_refine_ls_matrix_type full
_refine_ls_number_parameters 468
_refine_ls_number_reflns 5932
_refine_ls_number_restraints 547
_refine_ls_restrained_S_all 1.084
_refine_ls_R_factor_all 0.0646
_refine_ls_R_factor_gt 0.0541
_refine_ls_shift/su_max 0.000
_refine_ls_shift/su_mean 0.000
_refine_ls_structure_factor_coef Fsqd
_refine_ls_weighting_details 'w=1/[\s^2^(Fo^2^)+(0.0980P)^2^+6.2274P] where P=(Fo^2^+2Fc^2^)/3'
_refine_ls_weighting_scheme calc
_refine_ls_wR_factor_gt 0.1530
_refine_ls_wR_factor_ref 0.1596
_reflns_Friedel_coverage 0.000
_reflns_number_gt 4913
_reflns_number_total 5932
_reflns_threshold_expression 'I > 2\s(I)'
_cod_data_source_file pxylene.cif
_cod_data_source_block czl11
_cod_depositor_comments 'Adding full bibliography for 4518556--4518560.cif.'
_cod_original_sg_symbol_H-M 'C 2/c'
_cod_database_code 4518558
_shelx_shelxl_version_number 2018/3
_shelx_space_group_comment
;
The symmetry employed for this shelxl refinement is uniquely defined
by the following loop, which should always be used as a source of
symmetry information in preference to the above space-group names.
They are only intended as comments.
;
_shelx_estimated_absorpt_t_min 0.879
_shelx_estimated_absorpt_t_max 0.974

loop_
_space_group_symop_operation_xyz
'x, y, z'
'-x, y, -z+1/2'
'x+1/2, y+1/2, z'
'-x+1/2, y+1/2, -z+1/2'
'-x, -y, -z'
'x, -y, z-1/2'
'-x+1/2, -y+1/2, -z'
'x+1/2, -y+1/2, z-1/2'

loop_
_atom_site_label
_atom_site_type_symbol
_atom_site_fract_x
_atom_site_fract_y
_atom_site_fract_z
_atom_site_U_iso_or_equiv
_atom_site_adp_type
_atom_site_occupancy
_atom_site_site_symmetry_order
_atom_site_calc_flag
_atom_site_refinement_flags_posn
_atom_site_refinement_flags_adp
_atom_site_refinement_flags_occupancy
_atom_site_disorder_assembly
_atom_site_disorder_group
Li1 Li 0.0719(3) 0.0883(3) 0.2528(3) 0.0348(10) Uani 1 1 d . . . . .
Zn1 Zn 0.23011(2) 0.10760(2) 0.42997(2) 0.03103(16) Uani 1 1 d . . . . .
N1 N 0.33073(15) 0.11789(15) 0.54625(16) 0.0375(5) Uani 1 1 d . U . . .
C11 C 0.37638(17) 0.18268(17) 0.57502(18) 0.0359(6) Uani 1 1 d . U . . .
H11 H 0.362343 0.227450 0.539469 0.043 Uiso 1 1 calc R U . . .
C12 C 0.44367(17) 0.18701(18) 0.65504(19) 0.0380(6) Uani 1 1 d . U . . .
H12 H 0.474965 0.233871 0.673556 0.046 Uiso 1 1 calc R U . . .
C13 C 0.46433(19) 0.12224(19) 0.7072(2) 0.0446(7) Uani 1 1 d . U . . .
C14 C 0.4167(3) 0.0548(2) 0.6764(3) 0.0679(12) Uani 1 1 d . U . . .
H14 H 0.429394 0.009047 0.710400 0.081 Uiso 1 1 calc R U . . .
C15 C 0.3511(2) 0.0549(2) 0.5963(2) 0.0635(11) Uani 1 1 d . U . . .
H15 H 0.319232 0.008509 0.575893 0.076 Uiso 1 1 calc R U . . .
O11 O 0.14864(12) 0.09513(13) 0.46329(13) 0.0366(4) Uani 1 1 d . . . . .
O12 O 0.03892(11) 0.07925(13) 0.33759(12) 0.0349(4) Uani 1 1 d . . . . .
C101 C 0.07623(16) 0.07345(17) 0.41553(17) 0.0316(5) Uani 1 1 d . . . . .
C102 C 0.03514(17) 0.0367(2) 0.45813(17) 0.0385(6) Uani 1 1 d . . . . .
C103 C 0.0353(2) 0.0755(2) 0.5253(2) 0.0489(8) Uani 1 1 d . . . . .
C104 C 0.0004(2) 0.0381(2) 0.56853(19) 0.0479(8) Uani 1 1 d . . . . .
C105 C -0.0071(4) 0.0880(4) 0.6333(4) 0.0387(12) Uani 0.5 1 d . . P . .
H105 H -0.033249 0.065779 0.660586 0.046 Uiso 0.5 1 calc R U P . .
C106 C 0.0226(5) 0.1641(4) 0.6537(5) 0.0560(18) Uani 0.5 1 d . . P . .
H106 H 0.021903 0.191335 0.698200 0.067 Uiso 0.5 1 calc R U P . .
C107 C 0.0539(6) 0.2005(4) 0.6080(6) 0.061(2) Uani 0.5 1 d . . P . .
H107 H 0.071481 0.253746 0.619816 0.073 Uiso 0.5 1 calc R U P . .
C108 C 0.0594(4) 0.1609(4) 0.5470(5) 0.0471(15) Uani 0.5 1 d . . P . .
H108 H 0.079468 0.188355 0.516552 0.056 Uiso 0.5 1 calc R U P . .
O21 O 0.23753(13) 0.20143(13) 0.37578(13) 0.0393(5) Uani 1 1 d . . . . .
O22 O 0.11761(13) 0.18835(13) 0.25860(14) 0.0422(5) Uani 1 1 d . . . . .
O23 O 0.24480(14) 0.50480(14) 0.09824(14) 0.0454(5) Uani 1 1 d . . . . .
O24 O 0.34953(16) 0.51466(16) 0.22600(16) 0.0592(7) Uani 1 1 d . . . . .
C201 C 0.18494(18) 0.21950(17) 0.29975(18) 0.0359(6) Uani 1 1 d . . . . .
C202 C 0.21021(18) 0.28446(18) 0.26276(18) 0.0373(6) Uani 1 1 d . . . . .
C203 C 0.2504(2) 0.3471(2) 0.31210(19) 0.0447(7) Uani 1 1 d . . . . .
H203 H 0.262044 0.348307 0.368483 0.054 Uiso 1 1 calc R U . . .
C204 C 0.2749(2) 0.4099(2) 0.2809(2) 0.0458(7) Uani 1 1 d . . . . .
H204 H 0.302495 0.453270 0.316410 0.055 Uiso 1 1 calc R U . . .
C205 C 0.25986(19) 0.40981(18) 0.19980(19) 0.0387(6) Uani 1 1 d . . . . .
C206 C 0.28765(19) 0.48079(18) 0.1730(2) 0.0402(6) Uani 1 1 d . . . . .
C207 C 0.2210(2) 0.3435(2) 0.1471(2) 0.0465(7) Uani 1 1 d . U . . .
C208 C 0.1948(2) 0.2802(2) 0.1789(2) 0.0449(7) Uani 1 1 d . U . . .
C209 C 0.1683(8) 0.2093(11) 0.1352(9) 0.050(2) Uani 0.5 1 d . U P A 1
H209 H 0.153368 0.166924 0.158104 0.060 Uiso 0.5 1 calc R U P A 1
C210 C 0.1638(7) 0.2004(8) 0.0581(8) 0.060(2) Uani 0.5 1 d . U P A 1
H210 H 0.142555 0.153497 0.026358 0.072 Uiso 0.5 1 calc R U P A 1
C211 C 0.1914(7) 0.2629(8) 0.0275(8) 0.064(2) Uani 0.5 1 d . U P A 1
H211 H 0.189822 0.256910 -0.024359 0.077 Uiso 0.5 1 calc R U P A 1
C212 C 0.2204(9) 0.3320(11) 0.0722(11) 0.056(2) Uani 0.5 1 d . U P A 1
H212 H 0.240290 0.372280 0.051618 0.067 Uiso 0.5 1 calc R U P A 1
C213 C 0.1480(10) 0.2173(12) 0.1196(10) 0.060(3) Uani 0.5 1 d . U P A 2
H213 H 0.127397 0.175547 0.137682 0.072 Uiso 0.5 1 calc R U P A 2
C214 C 0.1337(7) 0.2171(7) 0.0414(8) 0.064(2) Uani 0.5 1 d . U P A 2
H214 H 0.105552 0.173935 0.005835 0.076 Uiso 0.5 1 calc R U P A 2
C215 C 0.1591(7) 0.2787(7) 0.0103(7) 0.062(2) Uani 0.5 1 d . U P A 2
H215 H 0.148955 0.276704 -0.045505 0.074 Uiso 0.5 1 calc R U P A 2
C216 C 0.1985(8) 0.3421(11) 0.0602(11) 0.056(3) Uani 0.5 1 d . U P A 2
H216 H 0.211252 0.385927 0.036940 0.067 Uiso 0.5 1 calc R U P A 2
C1 C -0.0145(10) 0.5023(9) 0.4777(9) 0.110(4) Uani 0.25 1 d D U P B -1
C2 C -0.0057(11) 0.4206(8) 0.4865(9) 0.105(4) Uani 0.25 1 d D U P B -1
H2 H -0.034391 0.387457 0.439010 0.126 Uiso 0.25 1 calc R U P B -1
C3 C 0.0448(10) 0.3880(7) 0.5641(10) 0.104(4) Uani 0.25 1 d D U P B -1
H3 H 0.050497 0.332389 0.569959 0.125 Uiso 0.25 1 calc R U P B -1
C4 C 0.0875(10) 0.4364(9) 0.6341(9) 0.092(3) Uani 0.25 1 d D U P B -1
C5 C 0.0780(11) 0.5179(8) 0.6250(9) 0.101(4) Uani 0.25 1 d D U P B -1
H5 H 0.106586 0.550970 0.672554 0.122 Uiso 0.25 1 calc R U P B -1
C6 C 0.0275(12) 0.5508(7) 0.5479(10) 0.098(4) Uani 0.25 1 d D U P B -1
H6 H 0.021218 0.606412 0.542340 0.117 Uiso 0.25 1 calc R U P B -1
C7 C 0.1419(12) 0.4003(13) 0.7175(10) 0.098(3) Uiso 0.25 1 d D U P B -1
H7A H 0.141051 0.342816 0.711958 0.147 Uiso 0.25 1 calc R U P B -1
H7B H 0.197013 0.419655 0.739052 0.147 Uiso 0.25 1 calc R U P B -1
H7C H 0.123532 0.414796 0.756503 0.147 Uiso 0.25 1 calc R U P B -1
C8 C -0.0682(14) 0.5378(12) 0.3939(11) 0.116(5) Uiso 0.25 1 d D U P B -1
H8A H -0.067410 0.595327 0.398997 0.174 Uiso 0.25 1 calc R U P B -1
H8B H -0.049243 0.522824 0.355562 0.174 Uiso 0.25 1 calc R U P B -1
H8C H -0.123388 0.518503 0.371994 0.174 Uiso 0.25 1 calc R U P B -1
C1' C 0.1364(7) 0.3990(10) 0.7025(9) 0.089(3) Uani 0.25 1 d D U P C -2
H1' H 0.193554 0.398372 0.735969 0.106 Uiso 0.25 1 calc R U P C -2
C2' C 0.0996(8) 0.4290(10) 0.6220(9) 0.095(4) Uani 0.25 1 d D U P C -2
H2' H 0.131697 0.448498 0.600211 0.115 Uiso 0.25 1 calc R U P C -2
C3' C 0.0161(8) 0.4306(8) 0.5729(8) 0.105(3) Uani 0.25 1 d D U P C -2
C4' C -0.0305(7) 0.4026(10) 0.6056(9) 0.096(4) Uani 0.25 1 d D U P C -2
H4' H -0.087667 0.404576 0.572656 0.115 Uiso 0.25 1 calc R U P C -2
C5' C 0.0057(7) 0.3719(8) 0.6855(8) 0.076(3) Uani 0.25 1 d D U P C -2
H5' H -0.026327 0.352111 0.707237 0.091 Uiso 0.25 1 calc R U P C -2
C6' C 0.0897(7) 0.3699(9) 0.7344(7) 0.080(3) Uani 0.25 1 d D U P C -2
C7' C -0.0239(12) 0.4617(13) 0.4852(9) 0.112(4) Uiso 0.25 1 d D U P C -2
H7'A H -0.082588 0.458442 0.460013 0.169 Uiso 0.25 1 calc R U P C -2
H7'B H -0.008124 0.516744 0.485924 0.169 Uiso 0.25 1 calc R U P C -2
H7'C H -0.007202 0.430107 0.452115 0.169 Uiso 0.25 1 calc R U P C -2
C8' C 0.1279(11) 0.3375(12) 0.8210(9) 0.100(5) Uiso 0.25 1 d D U P C -2
H8'A H 0.085837 0.319859 0.832472 0.149 Uiso 0.25 1 calc R U P C -2
H8'B H 0.162482 0.292814 0.826234 0.149 Uiso 0.25 1 calc R U P C -2
H8'C H 0.160462 0.378609 0.861170 0.149 Uiso 0.25 1 calc R U P C -2

loop_
_atom_site_aniso_label
_atom_site_aniso_U_11
_atom_site_aniso_U_22
_atom_site_aniso_U_33
_atom_site_aniso_U_23
_atom_site_aniso_U_13
_atom_site_aniso_U_12
Li1 0.033(2) 0.038(2) 0.033(2) 0.0008(19) 0.016(2) 0.0032(19)
Zn1 0.0270(2) 0.0351(2) 0.0271(2) 0.00018(12) 0.01085(14) 0.00013(11)
N1 0.0303(11) 0.0392(12) 0.0316(12) 0.0025(9) 0.0070(10) -0.0018(9)
C11 0.0328(13) 0.0374(14) 0.0332(13) 0.0002(11) 0.0134(11) -0.0015(11)
C12 0.0308(13) 0.0400(14) 0.0372(14) -0.0029(11) 0.0126(12) -0.0030(11)
C13 0.0366(15) 0.0427(16) 0.0373(16) -0.0001(12) 0.0060(14) 0.0003(12)
C14 0.061(2) 0.0450(18) 0.0482(19) 0.0104(15) -0.0086(18) -0.0127(16)
C15 0.056(2) 0.0460(18) 0.0435(18) 0.0113(14) -0.0088(16) -0.0145(15)
O11 0.0307(10) 0.0486(11) 0.0279(9) -0.0017(8) 0.0129(8) -0.0047(8)
O12 0.0287(9) 0.0458(11) 0.0262(9) 0.0045(8) 0.0108(8) -0.0007(8)
C101 0.0301(12) 0.0357(13) 0.0287(12) 0.0016(10) 0.0146(11) 0.0008(10)
C102 0.0332(13) 0.0522(16) 0.0260(12) 0.0032(12) 0.0119(11) -0.0069(12)
C103 0.0450(17) 0.067(2) 0.0340(15) -0.0008(15) 0.0197(14) -0.0180(16)
C104 0.0433(17) 0.066(2) 0.0319(14) 0.0006(14) 0.0171(13) -0.0171(15)
C105 0.044(3) 0.040(3) 0.036(3) 0.003(2) 0.023(3) 0.000(2)
C106 0.079(5) 0.044(3) 0.069(5) -0.008(3) 0.055(4) -0.004(3)
C107 0.096(6) 0.036(3) 0.081(5) -0.009(3) 0.067(5) -0.011(4)
C108 0.060(4) 0.038(3) 0.053(4) 0.007(3) 0.036(3) -0.001(3)
O21 0.0359(10) 0.0439(11) 0.0363(10) 0.0052(9) 0.0168(9) -0.0021(8)
O22 0.0375(11) 0.0414(11) 0.0432(12) 0.0043(9) 0.0171(9) -0.0076(9)
O23 0.0468(12) 0.0464(12) 0.0370(11) 0.0071(9) 0.0166(10) -0.0078(10)
O24 0.0503(14) 0.0621(15) 0.0465(13) 0.0102(11) 0.0106(11) -0.0244(12)
C201 0.0362(14) 0.0353(13) 0.0369(14) 0.0038(11) 0.0189(12) -0.0001(11)
C202 0.0345(14) 0.0384(14) 0.0351(14) 0.0031(11) 0.0147(12) -0.0040(11)
C203 0.0480(17) 0.0496(17) 0.0310(14) -0.0005(12) 0.0157(13) -0.0139(14)
C204 0.0483(18) 0.0479(17) 0.0346(15) -0.0033(13) 0.0160(14) -0.0158(14)
C205 0.0366(15) 0.0402(14) 0.0357(14) 0.0020(12) 0.0155(12) -0.0084(12)
C206 0.0398(15) 0.0403(15) 0.0405(15) 0.0016(12) 0.0202(13) -0.0063(12)
C207 0.0544(18) 0.0461(16) 0.0395(15) -0.0028(13) 0.0239(14) -0.0119(14)
C208 0.0526(18) 0.0436(16) 0.0410(15) -0.0042(13) 0.0255(14) -0.0118(14)
C209 0.066(5) 0.048(4) 0.041(5) -0.006(3) 0.031(4) -0.017(4)
C210 0.077(5) 0.057(4) 0.045(4) -0.011(3) 0.031(4) -0.021(4)
C211 0.082(5) 0.064(4) 0.045(4) -0.010(3) 0.032(4) -0.015(4)
C212 0.072(5) 0.057(4) 0.045(5) -0.005(4) 0.033(4) -0.017(4)
C213 0.075(6) 0.054(4) 0.047(5) -0.006(4) 0.028(4) -0.025(4)
C214 0.083(5) 0.057(4) 0.046(4) -0.013(3) 0.029(4) -0.024(4)
C215 0.081(5) 0.064(4) 0.040(4) -0.010(3) 0.031(4) -0.023(4)
C216 0.070(5) 0.058(5) 0.039(4) -0.003(3) 0.028(4) -0.022(4)
C1 0.106(5) 0.113(5) 0.118(5) -0.002(5) 0.063(5) -0.001(5)
C2 0.101(5) 0.112(6) 0.118(6) -0.009(5) 0.067(5) 0.004(5)
C3 0.102(5) 0.108(5) 0.117(5) -0.006(4) 0.066(4) 0.009(4)
C4 0.094(5) 0.099(5) 0.110(5) 0.001(4) 0.072(4) 0.011(4)
C5 0.098(5) 0.104(6) 0.118(6) 0.002(5) 0.066(5) 0.008(5)
C6 0.098(6) 0.104(6) 0.113(6) -0.002(6) 0.070(5) -0.001(6)
C1' 0.100(5) 0.096(5) 0.104(5) 0.018(5) 0.076(5) 0.037(5)
C2' 0.096(5) 0.101(5) 0.115(5) 0.019(4) 0.071(4) 0.023(4)
C3' 0.100(4) 0.107(5) 0.117(5) -0.001(4) 0.063(4) 0.009(4)
C4' 0.094(6) 0.093(6) 0.116(6) -0.009(6) 0.065(5) 0.007(6)
C5' 0.090(6) 0.068(6) 0.099(7) -0.020(6) 0.069(5) 0.016(6)
C6' 0.097(5) 0.078(5) 0.095(5) 0.012(5) 0.071(4) 0.031(4)

loop_
_atom_type_symbol
_atom_type_description
_atom_type_scat_dispersion_real
_atom_type_scat_dispersion_imag
_atom_type_scat_source
C C 0.0046 0.0022 'International Tables Vol C Tables 4.2.6.8 and 6.1.1.4'
H H 0.0000 0.0000 'International Tables Vol C Tables 4.2.6.8 and 6.1.1.4'
Li Li 0.0000 0.0001 'International Tables Vol C Tables 4.2.6.8 and 6.1.1.4'
N N 0.0087 0.0044 'International Tables Vol C Tables 4.2.6.8 and 6.1.1.4'
O O 0.0147 0.0080 'International Tables Vol C Tables 4.2.6.8 and 6.1.1.4'
Zn Zn 0.2079 1.7386 'International Tables Vol C Tables 4.2.6.8 and 6.1.1.4'

loop_
_geom_angle_atom_site_label_1
_geom_angle_atom_site_label_2
_geom_angle_atom_site_label_3
_geom_angle
_geom_angle_site_symmetry_1
_geom_angle_site_symmetry_3
_geom_angle_publ_flag
Li1 Li1 Zn1 117.9(3) 2 . ?
O12 Li1 Li1 45.64(16) . 2 ?
O12 Li1 Li1 46.58(16) 2 2 ?
O12 Li1 Zn1 164.5(2) 2 . ?
O12 Li1 Zn1 73.20(16) . . ?
O12 Li1 O12 91.5(2) 2 . ?
O22 Li1 Li1 115.96(16) . 2 ?
O22 Li1 Zn1 70.88(16) . . ?
O22 Li1 O12 110.6(3) . . ?
O22 Li1 O12 113.3(3) . 2 ?
O24 Li1 Li1 135.9(2) 4_545 2 ?
O24 Li1 Zn1 66.08(16) 4_545 . ?
O24 Li1 O12 109.6(3) 4_545 . ?
O24 Li1 O12 123.7(3) 4_545 2 ?
O24 Li1 O22 106.8(3) 4_545 . ?
N1 Zn1 Li1 178.11(12) . . ?
O11 Zn1 Li1 79.18(11) . . ?
O11 Zn1 N1 99.16(10) . . ?
O21 Zn1 Li1 80.29(11) . . ?
O21 Zn1 N1 101.41(10) . . ?
O21 Zn1 O11 122.23(9) . . ?
O21 Zn1 O23 120.50(10) . 4_545 ?
O23 Zn1 Li1 82.44(11) 4_545 . ?
O23 Zn1 N1 97.32(10) 4_545 . ?
O23 Zn1 O11 109.37(10) 4_545 . ?
C11 N1 Zn1 124.7(2) . . ?
C15 N1 Zn1 116.8(2) . . ?
C15 N1 C11 118.5(3) . . ?
N1 C11 H11 118.7 . . ?
N1 C11 C12 122.5(3) . . ?
C12 C11 H11 118.7 . . ?
C11 C12 H12 120.5 . . ?
C13 C12 C11 119.1(3) . . ?
C13 C12 H12 120.5 . . ?
C12 C13 C13 122.1(2) . 2_656 ?
C12 C13 C14 118.0(3) . . ?
C14 C13 C13 119.9(2) . 2_656 ?
C13 C14 H14 120.2 . . ?
C15 C14 C13 119.6(3) . . ?
C15 C14 H14 120.2 . . ?
N1 C15 C14 122.3(3) . . ?
N1 C15 H15 118.8 . . ?
C14 C15 H15 118.8 . . ?
C101 O11 Zn1 125.50(18) . . ?
Li1 O12 Li1 87.8(2) 2 . ?
C101 O12 Li1 134.2(2) . . ?
C101 O12 Li1 138.0(2) . 2 ?
O11 C101 C102 115.9(2) . . ?
O12 C101 O11 124.8(3) . . ?
O12 C101 C102 119.4(2) . . ?
C103 C102 C101 120.1(3) . . ?
C103 C102 C104 121.1(3) . 5_556 ?
C104 C102 C101 118.7(3) 5_556 . ?
C102 C103 C104 119.7(3) . . ?
C102 C103 C108 123.3(4) . . ?
C104 C103 C108 116.4(4) . . ?
C102 C104 C103 119.2(3) 5_556 . ?
C102 C104 C105 123.4(3) 5_556 . ?
C103 C104 C105 116.8(4) . . ?
C104 C105 H105 118.7 . . ?
C106 C105 C104 122.6(5) . . ?
C106 C105 H105 118.7 . . ?
C105 C106 H106 120.3 . . ?
C105 C106 C107 119.3(6) . . ?
C107 C106 H106 120.3 . . ?
C106 C107 H107 119.4 . . ?
C108 C107 C106 121.1(7) . . ?
C108 C107 H107 119.4 . . ?
C103 C108 H108 118.2 . . ?
C107 C108 C103 123.5(6) . . ?
C107 C108 H108 118.2 . . ?
C201 O21 Zn1 122.83(19) . . ?
C201 O22 Li1 136.8(3) . . ?
C206 O23 Zn1 117.9(2) . 4 ?
C206 O24 Li1 147.2(3) . 4 ?
O21 C201 C202 114.6(3) . . ?
O22 C201 O21 124.7(3) . . ?
O22 C201 C202 120.7(3) . . ?
C203 C202 C201 118.2(3) . . ?
C203 C202 C208 120.3(3) . . ?
C208 C202 C201 121.4(3) . . ?
C202 C203 H203 119.6 . . ?
C202 C203 C204 120.9(3) . . ?
C204 C203 H203 119.6 . . ?
C203 C204 H204 119.4 . . ?
C205 C204 C203 121.2(3) . . ?
C205 C204 H204 119.4 . . ?
C204 C205 C206 116.5(3) . . ?
C204 C205 C207 119.6(3) . . ?
C207 C205 C206 123.9(3) . . ?
O23 C206 C205 118.4(3) . . ?
O24 C206 O23 123.5(3) . . ?
O24 C206 C205 118.1(3) . . ?
C205 C207 C208 118.8(3) . . ?
C205 C207 C216 122.3(8) . . ?
C208 C207 C216 118.5(8) . . ?
C212 C207 C205 121.8(9) . . ?
C212 C207 C208 118.4(9) . . ?
C202 C208 C207 119.0(3) . . ?
C202 C208 C213 124.1(9) . . ?
C207 C208 C213 116.7(9) . . ?
C209 C208 C202 119.3(8) . . ?
C209 C208 C207 120.7(8) . . ?
C208 C209 H209 119.9 . . ?
C210 C209 C208 120.2(13) . . ?
C210 C209 H209 119.9 . . ?
C209 C210 H210 120.6 . . ?
C209 C210 C211 118.8(11) . . ?
C211 C210 H210 120.6 . . ?
C210 C211 H211 119.5 . . ?
C212 C211 C210 121.0(11) . . ?
C212 C211 H211 119.5 . . ?
C207 C212 H212 119.6 . . ?
C211 C212 C207 120.8(15) . . ?
C211 C212 H212 119.6 . . ?
C208 C213 H213 119.1 . . ?
C214 C213 C208 121.8(15) . . ?
C214 C213 H213 119.1 . . ?
C213 C214 H214 119.2 . . ?
C213 C214 C215 121.6(11) . . ?
C215 C214 H214 119.2 . . ?
C214 C215 H215 120.0 . . ?
C216 C215 C214 120.1(11) . . ?
C216 C215 H215 120.0 . . ?
C207 C216 H216 119.4 . . ?
C215 C216 C207 121.1(14) . . ?
C215 C216 H216 119.4 . . ?
C2 C1 C6 119.7(4) . . ?
C2 C1 C8 120.1(6) . . ?
C6 C1 C8 120.1(6) . . ?
C1 C2 H2 120.0 . . ?
C3 C2 C1 120.0(5) . . ?
C3 C2 H2 120.0 . . ?
C2 C3 H3 119.8 . . ?
C2 C3 C4 120.4(5) . . ?
C4 C3 H3 119.8 . . ?
C3 C4 C7 119.8(6) . . ?
C5 C4 C3 119.4(4) . . ?
C5 C4 C7 120.8(6) . . ?
C4 C5 H5 119.7 . . ?
C6 C5 C4 120.6(5) . . ?
C6 C5 H5 119.7 . . ?
C1 C6 H6 120.0 . . ?
C5 C6 C1 120.0(5) . . ?
C5 C6 H6 120.0 . . ?
C4 C7 H7A 109.5 . . ?
C4 C7 H7B 109.5 . . ?
C4 C7 H7C 109.5 . . ?
H7A C7 H7B 109.5 . . ?
H7A C7 H7C 109.5 . . ?
H7B C7 H7C 109.5 . . ?
C1 C8 H8A 109.5 . . ?
C1 C8 H8B 109.5 . . ?
C1 C8 H8C 109.5 . . ?
H8A C8 H8B 109.5 . . ?
H8A C8 H8C 109.5 . . ?
H8B C8 H8C 109.5 . . ?
C2' C1' H1' 120.0 . . ?
C2' C1' C6' 119.9(4) . . ?
C6' C1' H1' 120.0 . . ?
C1' C2' H2' 119.8 . . ?
C1' C2' C3' 120.4(5) . . ?
C3' C2' H2' 119.8 . . ?
C2' C3' C4' 119.4(4) . . ?
C2' C3' C7' 120.5(6) . . ?
C4' C3' C7' 120.0(6) . . ?
C3' C4' H4' 119.8 . . ?
C5' C4' C3' 120.4(4) . . ?
C5' C4' H4' 119.8 . . ?
C4' C5' H5' 120.1 . . ?
C4' C5' C6' 119.8(5) . . ?
C6' C5' H5' 120.1 . . ?
C1' C6' C5' 119.9(4) . . ?
C1' C6' C8' 121.0(6) . . ?
C5' C6' C8' 119.1(7) . . ?
C3' C7' H7'A 109.5 . . ?
C3' C7' H7'B 109.5 . . ?
C3' C7' H7'C 109.5 . . ?
H7'A C7' H7'B 109.5 . . ?
H7'A C7' H7'C 109.5 . . ?
H7'B C7' H7'C 109.5 . . ?
C6' C8' H8'A 109.5 . . ?
C6' C8' H8'B 109.5 . . ?
C6' C8' H8'C 109.5 . . ?
H8'A C8' H8'B 109.5 . . ?
H8'A C8' H8'C 109.5 . . ?
H8'B C8' H8'C 109.5 . . ?

loop_
_geom_bond_atom_site_label_1
_geom_bond_atom_site_label_2
_geom_bond_distance
_geom_bond_site_symmetry_2
_geom_bond_publ_flag
Li1 Li1 2.710(10) 2 ?
Li1 Zn1 3.167(5) . ?
Li1 O12 1.939(5) 2 ?
Li1 O12 1.970(5) . ?
Li1 O22 1.889(5) . ?
Li1 O24 1.842(5) 4_545 ?
Zn1 N1 2.049(3) . ?
Zn1 O11 1.960(2) . ?
Zn1 O21 1.924(2) . ?
Zn1 O23 1.949(2) 4_545 ?
N1 C11 1.337(4) . ?
N1 C15 1.336(4) . ?
C11 H11 0.9500 . ?
C11 C12 1.392(4) . ?
C12 H12 0.9500 . ?
C12 C13 1.381(4) . ?
C13 C13 1.483(6) 2_656 ?
C13 C14 1.394(5) . ?
C14 H14 0.9500 . ?
C14 C15 1.378(5) . ?
C15 H15 0.9500 . ?
O11 C101 1.269(3) . ?
O12 C101 1.249(3) . ?
C101 C102 1.503(4) . ?
C102 C103 1.404(5) . ?
C102 C104 1.407(5) 5_556 ?
C103 C104 1.425(4) . ?
C103 C108 1.511(8) . ?
C104 C105 1.532(7) . ?
C105 H105 0.9500 . ?
C105 C106 1.385(9) . ?
C106 H106 0.9500 . ?
C106 C107 1.402(10) . ?
C107 H107 0.9500 . ?
C107 C108 1.362(10) . ?
C108 H108 0.9500 . ?
O21 C201 1.288(4) . ?
O22 C201 1.240(4) . ?
O23 C206 1.267(4) . ?
O24 C206 1.236(4) . ?
C201 C202 1.500(4) . ?
C202 C203 1.359(4) . ?
C202 C208 1.427(4) . ?
C203 H203 0.9500 . ?
C203 C204 1.400(4) . ?
C204 H204 0.9500 . ?
C204 C205 1.377(4) . ?
C205 C206 1.499(4) . ?
C205 C207 1.428(4) . ?
C207 C208 1.430(5) . ?
C207 C212 1.39(2) . ?
C207 C216 1.44(2) . ?
C208 C209 1.394(18) . ?
C208 C213 1.468(19) . ?
C209 H209 0.9500 . ?
C209 C210 1.392(18) . ?
C210 H210 0.9500 . ?
C210 C211 1.423(16) . ?
C211 H211 0.9500 . ?
C211 C212 1.379(19) . ?
C212 H212 0.9500 . ?
C213 H213 0.9500 . ?
C213 C214 1.33(2) . ?
C214 H214 0.9500 . ?
C214 C215 1.392(16) . ?
C215 H215 0.9500 . ?
C215 C216 1.370(18) . ?
C216 H216 0.9500 . ?
C1 C2 1.396(9) . ?
C1 C6 1.399(9) . ?
C1 C8 1.488(8) . ?
C2 H2 0.9500 . ?
C2 C3 1.379(8) . ?
C3 H3 0.9500 . ?
C3 C4 1.396(8) . ?
C4 C5 1.393(8) . ?
C4 C7 1.491(8) . ?
C5 H5 0.9500 . ?
C5 C6 1.375(8) . ?
C6 H6 0.9500 . ?
C7 H7A 0.9800 . ?
C7 H7B 0.9800 . ?
C7 H7C 0.9800 . ?
C8 H8A 0.9800 . ?
C8 H8B 0.9800 . ?
C8 H8C 0.9800 . ?
C1' H1' 0.9500 . ?
C1' C2' 1.382(9) . ?
C1' C6' 1.388(8) . ?
C2' H2' 0.9500 . ?
C2' C3' 1.390(8) . ?
C3' C4' 1.392(8) . ?
C3' C7' 1.497(8) . ?
C4' H4' 0.9500 . ?
C4' C5' 1.379(8) . ?
C5' H5' 0.9500 . ?
C5' C6' 1.396(8) . ?
C6' C8' 1.489(8) . ?
C7' H7'A 0.9800 . ?
C7' H7'B 0.9800 . ?
C7' H7'C 0.9800 . ?
C8' H8'A 0.9800 . ?
C8' H8'B 0.9800 . ?
C8' H8'C 0.9800 . ?
